data_2108826
loop_
_publ_author_name
'Konieczny, Krzysztof A.'
'Bakowicz, Julia'
'Paliwoda, Damian'
'Warren, Mark R.'
'Ciesielski, Arkadiusz'
'Cyra\'nski, Micha\/l K.'
'Turowska-Tyrk, Ilona'

_publ_section_title
;
 Structural reasons for the formation of multicomponent products and the
 influence of high pressure
;
_journal_issue 3
_journal_name_full 'Acta Crystallographica Section B'
_journal_page_first
;
;
_journal_paper_doi 10.1107/S2052520621004492
_journal_volume 77
_journal_year 2021
_chemical_absolute_configuration syn
_chemical_formula_sum 'C31 H39 N O3'
_chemical_formula_weight 473.63
_space_group_crystal_system orthorhombic
_space_group_IT_number 19
_space_group_name_Hall 'P 2ac 2ab'
_space_group_name_H-M_alt 'P 21 21 21'
_atom_sites_solution_hydrogens mixed
_atom_sites_solution_primary isomor
_audit_creation_method SHELXL-2014/7
_cell_angle_alpha 90
_cell_angle_beta 90
_cell_angle_gamma 90
_cell_formula_units_Z 4
_cell_length_a 5.9808(13)
_cell_length_b 13.293(4)
_cell_length_c 31.84(3)
_cell_measurement_pressure 1000000
_cell_measurement_reflns_used 926
_cell_measurement_temperature 299(2)
_cell_measurement_theta_max 21.7240
_cell_measurement_theta_min 5.5590
_cell_volume 2531(3)
_computing_cell_refinement 'CrysAlisPro (Rigaku OD, 2015)'
_computing_data_collection 'CrysAlisPro (Agilent Technologies, 2014)'
_computing_data_reduction 'CrysAlisPro (Rigaku OD, 2015)'
_computing_molecular_graphics 'ORTEP-3 for Windows (Farrugia, 2012)'
_computing_publication_material 'SHELXL 2014/7 (Sheldrick, 2015)'
_computing_structure_refinement 'SHELXL 2014/7 (Sheldrick, 2015)'
_computing_structure_solution 'SHELXT 2014/5 (Sheldrick, 2014)'
_diffrn_ambient_pressure 1000000
_diffrn_ambient_temperature 299(2)
_diffrn_detector_area_resol_mean 15.9718
_diffrn_measured_fraction_theta_full 0.517
_diffrn_measured_fraction_theta_max 0.517
_diffrn_measurement_device_type 'KM4 with Eos CCD'
_diffrn_measurement_method '\f- and \w scans'
_diffrn_radiation_monochromator graphite
_diffrn_radiation_source 'fine-focus sealed tube'
_diffrn_radiation_type MoK\a
_diffrn_radiation_wavelength 0.71073
_diffrn_reflns_av_R_equivalents 0.1440
_diffrn_reflns_av_unetI/netI 0.2330
_diffrn_reflns_Laue_measured_fraction_full 0.517
_diffrn_reflns_Laue_measured_fraction_max 0.517
_diffrn_reflns_limit_h_max 6
_diffrn_reflns_limit_h_min -6
_diffrn_reflns_limit_k_max 15
_diffrn_reflns_limit_k_min -11
_diffrn_reflns_limit_l_max 23
_diffrn_reflns_limit_l_min -20
_diffrn_reflns_number 7206
_diffrn_reflns_point_group_measured_fraction_full 0.525
_diffrn_reflns_point_group_measured_fraction_max 0.525
_diffrn_reflns_theta_full 24.685
_diffrn_reflns_theta_max 24.685
_diffrn_reflns_theta_min 5.594
_exptl_absorpt_coefficient_mu 0.079
_exptl_absorpt_correction_T_max 1.000
_exptl_absorpt_correction_T_min 0.33735
_exptl_absorpt_correction_type multi-scan
_exptl_absorpt_process_details 'Scale3 AbsPack (Rigaku OD, 2015)'
_exptl_crystal_colour colourless
_exptl_crystal_density_diffrn 1.243
_exptl_crystal_description block
_exptl_crystal_F_000 1024
_exptl_crystal_size_max 0.180
_exptl_crystal_size_mid 0.100
_exptl_crystal_size_min 0.080
_refine_diff_density_max 0.158
_refine_diff_density_min -0.150
_refine_diff_density_rms 0.035
_refine_ls_abs_structure_details
;
The absolute configuration was assigned to agree with that of its
precursor (S)-(-)-1-phenylethaneamine at the chiral centre C25.
;
_refine_ls_abs_structure_Flack -2.4(10)
_refine_ls_extinction_method none
_refine_ls_goodness_of_fit_ref 0.991
_refine_ls_hydrogen_treatment constr
_refine_ls_matrix_type full
_refine_ls_number_parameters 200
_refine_ls_number_reflns 2248
_refine_ls_number_restraints 154
_refine_ls_restrained_S_all 0.979
_refine_ls_R_factor_all 0.2485
_refine_ls_R_factor_gt 0.0846
_refine_ls_shift/su_max 0.001
_refine_ls_shift/su_mean 0.000
_refine_ls_structure_factor_coef Fsqd
_refine_ls_weighting_details 'w=1/[\s^2^(Fo^2^)+(0.0916P)^2^] where P=(Fo^2^+2Fc^2^)/3'
_refine_ls_weighting_scheme calc
_refine_ls_wR_factor_gt 0.1682
_refine_ls_wR_factor_ref 0.2358
_reflns_Friedel_coverage 0.740
_reflns_Friedel_fraction_full 0.537
_reflns_Friedel_fraction_max 0.537
_reflns_number_gt 852
_reflns_number_total 2248
_reflns_threshold_expression 'I > 2\s(I)'
_cod_data_source_file eb5068sup1.cif
_cod_data_source_block 940minUV_1GPa
_cod_database_code 2108826
_shelx_shelxl_version_number 2014/7
_shelx_space_group_comment
;
The symmetry employed for this shelxl refinement is uniquely defined
by the following loop, which should always be used as a source of
symmetry information in preference to the above space-group names.
They are only intended as comments.
;
_shelx_estimated_absorpt_t_min 0.986
_shelx_estimated_absorpt_t_max 0.994

loop_
_space_group_symop_operation_xyz
'x, y, z'
'-x+1/2, -y, z+1/2'
'-x, y+1/2, -z+1/2'
'x+1/2, -y+1/2, -z'

loop_
_atom_site_label
_atom_site_type_symbol
_atom_site_fract_x
_atom_site_fract_y
_atom_site_fract_z
_atom_site_U_iso_or_equiv
_atom_site_adp_type
_atom_site_occupancy
_atom_site_site_symmetry_order
_atom_site_calc_flag
_atom_site_refinement_flags_posn
_atom_site_refinement_flags_adp
_atom_site_refinement_flags_occupancy
_atom_site_disorder_assembly
_atom_site_disorder_group
O2 O 0.3799(14) 0.6235(6) 0.4828(4) 0.078(5) Uani 1 1 d D . . . .
O3 O 0.6898(15) 0.6126(7) 0.4450(5) 0.098(6) Uani 1 1 d D . . . .
C1 C 0.1780(19) 0.2568(9) 0.3082(5) 0.0582(18) Uiso 1 1 d D U . . .
C2 C 0.1001(19) 0.3211(9) 0.2775(6) 0.0582(18) Uiso 1 1 d D U . . .
C3 C 0.1636(19) 0.3056(9) 0.2360(7) 0.0582(18) Uiso 1 1 d D U . . .
H3 H 0.1091 0.3484 0.2154 0.070 Uiso 1 1 calc R U . . .
C4 C 0.3067(19) 0.2276(9) 0.2246(7) 0.0582(18) Uiso 1 1 d . U . . .
C5 C 0.3877(18) 0.1657(9) 0.2580(6) 0.0582(18) Uiso 1 1 d D U . . .
H5 H 0.4876 0.1145 0.2513 0.070 Uiso 1 1 calc R U . . .
C6 C 0.328(2) 0.1768(9) 0.2984(6) 0.0582(18) Uiso 1 1 d D U . . .
C14 C 0.498(3) 0.5852(11) 0.4543(7) 0.070(5) Uiso 1 1 d D . . . .
C18 C 0.372(2) 0.2038(10) 0.1818(8) 0.075(5) Uiso 1 1 d . . . . .
H18 H 0.3604 0.1304 0.1795 0.091 Uiso 1 1 calc R U . . .
C19 C 0.619(2) 0.2286(11) 0.1729(8) 0.107(6) Uiso 1 1 d . . . . .
H19A H 0.6540 0.2117 0.1443 0.161 Uiso 1 1 calc R U . . .
H19B H 0.6442 0.2991 0.1773 0.161 Uiso 1 1 calc R U . . .
H19C H 0.7126 0.1905 0.1915 0.161 Uiso 1 1 calc R U . . .
C20 C 0.218(2) 0.2456(12) 0.1471(8) 0.118(7) Uiso 1 1 d . . . . .
H20A H 0.2748 0.2260 0.1201 0.177 Uiso 1 1 calc R U . . .
H20B H 0.0700 0.2192 0.1507 0.177 Uiso 1 1 calc R U . . .
H20C H 0.2140 0.3177 0.1489 0.177 Uiso 1 1 calc R U . . .
C26 C 0.9382(8) 0.5130(4) 0.5487(3) 0.070(4) Uiso 1 1 d G . . . .
N1 N 0.9529(13) 0.6722(4) 0.5093(4) 0.077(6) Uani 1 1 d G . . . .
H1A H 0.8485 0.6506 0.4915 0.092 Uiso 1 1 d G U . . .
H1B H 1.0873 0.6546 0.4998 0.092 Uiso 1 1 d G U . . .
H1C H 0.9454 0.7389 0.5114 0.092 Uiso 1 1 d G U . . .
C24 C 0.6956(15) 0.6627(5) 0.5691(4) 0.087(5) Uiso 1 1 d G . . . .
H24A H 0.5767 0.6447 0.5503 0.130 Uiso 1 1 d G U . . .
H24B H 0.7005 0.7345 0.5722 0.130 Uiso 1 1 d G U . . .
H24C H 0.6696 0.6324 0.5961 0.130 Uiso 1 1 d G U . . .
C25 C 0.9150(10) 0.6259(4) 0.5517(3) 0.088(5) Uiso 1 1 d G . . . .
H25 H 1.0336 0.6502 0.5703 0.106 Uiso 1 1 d G U . . .
C27 C 1.1324(10) 0.4663(5) 0.5613(4) 0.089(5) Uiso 1 1 d G . . . .
H27 H 1.2510 0.5050 0.5711 0.107 Uiso 1 1 d G U . . .
C28 C 1.1537(13) 0.3626(5) 0.5595(4) 0.101(5) Uiso 1 1 d G . . . .
H28 H 1.2855 0.3321 0.5684 0.121 Uiso 1 1 d G U . . .
C29 C 0.9837(15) 0.3056(4) 0.5451(4) 0.105(6) Uiso 1 1 d G . . . .
H29 H 0.9992 0.2361 0.5438 0.126 Uiso 1 1 d G U . . .
C30 C 0.7889(14) 0.3498(4) 0.5323(4) 0.095(5) Uiso 1 1 d G . . . .
H30 H 0.6716 0.3103 0.5225 0.114 Uiso 1 1 d G U . . .
C31 C 0.7661(9) 0.4538(4) 0.5339(4) 0.084(5) Uiso 1 1 d G . . . .
H31 H 0.6339 0.4837 0.5249 0.101 Uiso 1 1 d G U . . .
O1 O -0.062(3) 0.2221(12) 0.3676(7) 0.080(7) Uani 0.675(4) 1 d D U P A 1
C7 C 0.097(3) 0.2686(15) 0.3535(7) 0.075(8) Uiso 0.675(4) 1 d D U P A 1
C8 C 0.204(2) 0.3460(10) 0.3801(6) 0.055(4) Uiso 0.675(4) 1 d D U P A 1
C9 C 0.096(2) 0.3806(10) 0.4164(6) 0.062(5) Uiso 0.675(4) 1 d D U P A 1
H9 H -0.0383 0.3518 0.4250 0.074 Uiso 0.675(4) 1 calc R U P A 1
C10 C 0.190(2) 0.4574(10) 0.4390(7) 0.064(5) Uiso 0.675(4) 1 d . U P A 1
H10 H 0.1137 0.4829 0.4621 0.076 Uiso 0.675(4) 1 calc R U P A 1
C11 C 0.395(2) 0.4981(11) 0.4283(8) 0.058(5) Uiso 0.675(4) 1 d . U P A 1
C12 C 0.510(2) 0.4611(11) 0.3951(8) 0.063(5) Uiso 0.675(4) 1 d . U P A 1
H12 H 0.6514 0.4860 0.3887 0.075 Uiso 0.675(4) 1 calc R U P A 1
C13 C 0.415(2) 0.3852(10) 0.3706(7) 0.067(5) Uiso 0.675(4) 1 d D U P A 1
H13 H 0.4928 0.3604 0.3476 0.081 Uiso 0.675(4) 1 calc R U P A 1
C15 C -0.053(2) 0.4098(9) 0.2899(7) 0.068(5) Uani 0.675(4) 1 d . U P A 1
H15 H -0.0801 0.4043 0.3202 0.082 Uiso 0.675(4) 1 calc R U P A 1
C16 C -0.279(2) 0.4033(10) 0.2685(8) 0.065(5) Uiso 0.675(4) 1 d . U P A 1
H16A H -0.3452 0.3389 0.2742 0.098 Uiso 0.675(4) 1 calc R U P A 1
H16B H -0.3748 0.4555 0.2791 0.098 Uiso 0.675(4) 1 calc R U P A 1
H16C H -0.2603 0.4115 0.2388 0.098 Uiso 0.675(4) 1 calc R U P A 1
C17 C 0.064(3) 0.5108(10) 0.2824(9) 0.075(5) Uiso 0.675(4) 1 d . U P A 1
H17A H 0.2053 0.5111 0.2965 0.113 Uiso 0.675(4) 1 calc R U P A 1
H17B H 0.0866 0.5203 0.2528 0.113 Uiso 0.675(4) 1 calc R U P A 1
H17C H -0.0279 0.5643 0.2931 0.113 Uiso 0.675(4) 1 calc R U P A 1
C21 C 0.405(3) 0.1061(14) 0.3334(7) 0.073(6) Uani 0.675(4) 1 d D U P A 1
H21 H 0.4277 0.1468 0.3587 0.087 Uiso 0.675(4) 1 calc R U P A 1
C22 C 0.222(3) 0.0284(15) 0.3434(11) 0.120(8) Uiso 0.675(4) 1 d D U P A 1
H22A H 0.0836 0.0626 0.3491 0.179 Uiso 0.675(4) 1 calc R U P A 1
H22B H 0.2024 -0.0157 0.3198 0.179 Uiso 0.675(4) 1 calc R U P A 1
H22C H 0.2651 -0.0102 0.3676 0.179 Uiso 0.675(4) 1 calc R U P A 1
C23 C 0.621(3) 0.0509(13) 0.3245(9) 0.080(7) Uiso 0.675(4) 1 d D U P A 1
H23A H 0.6566 0.0082 0.3479 0.120 Uiso 0.675(4) 1 calc R U P A 1
H23B H 0.6035 0.0106 0.2997 0.120 Uiso 0.675(4) 1 calc R U P A 1
H23C H 0.7387 0.0987 0.3203 0.120 Uiso 0.675(4) 1 calc R U P A 1
O1D O -0.137(5) 0.264(4) 0.3545(18) 0.079(19) Uiso 0.230(4) 1 d D U P A 2
C7D C 0.106(6) 0.257(2) 0.3557(8) 0.076(18) Uiso 0.230(4) 1 d D U P A 2
C8D C 0.204(2) 0.3460(10) 0.3801(6) 0.055(4) Uiso 0.230(4) 1 d . U P A 2
C9D C 0.096(2) 0.3806(10) 0.4164(6) 0.062(5) Uiso 0.230(4) 1 d . U P A 2
H9D H -0.0383 0.3518 0.4250 0.074 Uiso 0.230(4) 1 calc R U P A 2
C10D C 0.190(2) 0.4574(10) 0.4390(7) 0.064(5) Uiso 0.230(4) 1 d . U P A 2
H10D H 0.1137 0.4829 0.4621 0.076 Uiso 0.230(4) 1 calc R U P A 2
C11D C 0.395(2) 0.4981(11) 0.4283(8) 0.058(5) Uiso 0.230(4) 1 d . U P A 2
C12D C 0.510(2) 0.4611(11) 0.3951(8) 0.063(5) Uiso 0.230(4) 1 d . U P A 2
H12D H 0.6514 0.4860 0.3887 0.075 Uiso 0.230(4) 1 calc R U P A 2
C13D C 0.415(2) 0.3852(10) 0.3706(7) 0.067(5) Uiso 0.230(4) 1 d . U P A 2
H13D H 0.4928 0.3604 0.3476 0.081 Uiso 0.230(4) 1 calc R U P A 2
C15D C -0.053(2) 0.4098(9) 0.2899(7) 0.068(5) Uani 0.230(4) 1 d . U P A 2
H15D H -0.0801 0.4043 0.3202 0.082 Uiso 0.230(4) 1 calc R U P A 2
C16D C -0.279(2) 0.4033(10) 0.2685(8) 0.065(5) Uiso 0.230(4) 1 d . U P A 2
H16D H -0.3452 0.3389 0.2742 0.098 Uiso 0.230(4) 1 calc R U P A 2
H16E H -0.3748 0.4555 0.2791 0.098 Uiso 0.230(4) 1 calc R U P A 2
H16F H -0.2603 0.4115 0.2388 0.098 Uiso 0.230(4) 1 calc R U P A 2
C17D C 0.064(3) 0.5108(10) 0.2824(9) 0.075(5) Uiso 0.230(4) 1 d . U P A 2
H17D H 0.2053 0.5111 0.2965 0.113 Uiso 0.230(4) 1 calc R U P A 2
H17E H 0.0866 0.5203 0.2528 0.113 Uiso 0.230(4) 1 calc R U P A 2
H17F H -0.0279 0.5643 0.2931 0.113 Uiso 0.230(4) 1 calc R U P A 2
C21D C 0.402(9) 0.128(4) 0.3397(10) 0.076(11) Uiso 0.230(4) 1 d D U P A 2
H21D H 0.5289 0.1676 0.3498 0.091 Uiso 0.230(4) 1 calc R U P A 2
C22D C 0.206(8) 0.155(3) 0.3679(15) 0.10(2) Uiso 0.230(4) 1 d D U P A 2
H22D H 0.2554 0.1573 0.3969 0.122 Uiso 0.230(4) 1 calc R U P A 2
H22E H 0.0915 0.1034 0.3657 0.122 Uiso 0.230(4) 1 calc R U P A 2
C23D C 0.486(12) 0.023(4) 0.334(2) 0.10(2) Uiso 0.230(4) 1 d D U P A 2
H23D H 0.6098 0.0229 0.3153 0.149 Uiso 0.230(4) 1 calc R U P A 2
H23E H 0.5328 -0.0028 0.3612 0.149 Uiso 0.230(4) 1 calc R U P A 2
H23F H 0.3682 -0.0186 0.3234 0.149 Uiso 0.230(4) 1 calc R U P A 2
O1P O -0.110(14) 0.258(7) 0.365(2) 0.09(3) Uiso 0.096(4) 1 d D U P A 3
C7P C 0.044(7) 0.312(3) 0.3410(11) 0.07(2) Uiso 0.096(4) 1 d D U P A 3
C8P C 0.164(7) 0.384(2) 0.3709(11) 0.056(19) Uiso 0.096(4) 1 d DG U P A 3
C9P C 0.056(7) 0.422(5) 0.4038(17) 0.069(19) Uiso 0.096(4) 1 d DG U P A 3
H9P H -0.0914 0.4027 0.4089 0.082 Uiso 0.096(4) 1 d G U P A 3
C10P C 0.160(9) 0.489(7) 0.430(2) 0.049(19) Uiso 0.096(4) 1 d DG U P A 3
H10P H 0.0846 0.5137 0.4539 0.059 Uiso 0.096(4) 1 d G U P A 3
C11P C 0.376(9) 0.521(7) 0.422(2) 0.061(19) Uiso 0.096(4) 1 d DG U P A 3
C12P C 0.489(9) 0.483(7) 0.388(2) 0.055(19) Uiso 0.096(4) 1 d DG U P A 3
H12P H 0.6359 0.5025 0.3826 0.067 Uiso 0.096(4) 1 d G U P A 3
C13P C 0.385(9) 0.414(6) 0.3612(17) 0.067(19) Uiso 0.096(4) 1 d DG U P A 3
H13P H 0.4587 0.3892 0.3377 0.081 Uiso 0.096(4) 1 d G U P A 3
C15P C -0.047(8) 0.388(4) 0.3036(14) 0.071(12) Uiso 0.096(4) 1 d D U P A 3
C16P C -0.296(8) 0.383(8) 0.297(3) 0.09(3) Uiso 0.096(4) 1 d D U P A 3
H16G H -0.3683 0.4293 0.3156 0.135 Uiso 0.096(4) 1 calc R U P A 3
H16H H -0.3293 0.4010 0.2683 0.135 Uiso 0.096(4) 1 calc R U P A 3
H16I H -0.3478 0.3161 0.3023 0.135 Uiso 0.096(4) 1 calc R U P A 3
C17P C 0.043(17) 0.495(3) 0.306(3) 0.05(3) Uiso 0.096(4) 1 d D U P A 3
H17G H -0.0561 0.5349 0.3234 0.076 Uiso 0.096(4) 1 calc R U P A 3
H17H H 0.1889 0.4944 0.3189 0.076 Uiso 0.096(4) 1 calc R U P A 3
H17I H 0.0516 0.5236 0.2788 0.076 Uiso 0.096(4) 1 calc R U P A 3
C21P C 0.405(3) 0.1061(14) 0.3334(7) 0.073(6) Uani 0.096(4) 1 d . U P A 3
H21P H 0.4277 0.1468 0.3587 0.087 Uiso 0.096(4) 1 calc R U P A 3
C22P C 0.222(3) 0.0284(15) 0.3434(11) 0.120(8) Uiso 0.096(4) 1 d . U P A 3
H22F H 0.0836 0.0626 0.3491 0.179 Uiso 0.096(4) 1 calc R U P A 3
H22G H 0.2024 -0.0157 0.3198 0.179 Uiso 0.096(4) 1 calc R U P A 3
H22H H 0.2651 -0.0102 0.3676 0.179 Uiso 0.096(4) 1 calc R U P A 3
C23P C 0.621(3) 0.0509(13) 0.3245(9) 0.080(7) Uiso 0.096(4) 1 d . U P A 3
H23G H 0.6566 0.0082 0.3479 0.120 Uiso 0.096(4) 1 calc R U P A 3
H23H H 0.6035 0.0106 0.2997 0.120 Uiso 0.096(4) 1 calc R U P A 3
H23I H 0.7387 0.0987 0.3203 0.120 Uiso 0.096(4) 1 calc R U P A 3

loop_
_atom_site_aniso_label
_atom_site_aniso_U_11
_atom_site_aniso_U_22
_atom_site_aniso_U_33
_atom_site_aniso_U_23
_atom_site_aniso_U_13
_atom_site_aniso_U_12
O2 0.077(6) 0.073(7) 0.084(17) -0.019(6) 0.010(8) 0.001(5)
O3 0.075(6) 0.105(8) 0.11(2) -0.025(8) 0.011(8) -0.029(6)
N1 0.078(7) 0.054(7) 0.10(2) -0.005(7) -0.009(9) 0.001(5)
O1 0.104(12) 0.084(13) 0.05(2) -0.020(11) 0.028(13) -0.031(11)
C15 0.074(8) 0.047(8) 0.085(15) 0.004(8) -0.010(10) 0.002(7)
C21 0.080(10) 0.065(11) 0.072(15) 0.003(10) 0.001(11) 0.013(9)
C15D 0.074(8) 0.047(8) 0.085(15) 0.004(8) -0.010(10) 0.002(7)
C21P 0.080(10) 0.065(11) 0.072(15) 0.003(10) 0.001(11) 0.013(9)

loop_
_atom_type_symbol
_atom_type_description
_atom_type_scat_dispersion_real
_atom_type_scat_dispersion_imag
_atom_type_scat_source
C C 0.0033 0.0016 'International Tables Vol C Tables 4.2.6.8 and 6.1.1.4'
H H 0.0000 0.0000 'International Tables Vol C Tables 4.2.6.8 and 6.1.1.4'
N N 0.0061 0.0033 'International Tables Vol C Tables 4.2.6.8 and 6.1.1.4'
O O 0.0106 0.0060 'International Tables Vol C Tables 4.2.6.8 and 6.1.1.4'

loop_
_geom_angle_atom_site_label_1
_geom_angle_atom_site_label_2
_geom_angle_atom_site_label_3
_geom_angle
_geom_angle_site_symmetry_1
_geom_angle_site_symmetry_3
_geom_angle_publ_flag
C2 C1 C6 121.4(15) . . ?
C2 C1 C7P 90.7(19) . . ?
C6 C1 C7P 148(2) . . ?
C2 C1 C7 119.9(14) . . ?
C6 C1 C7 118.7(14) . . ?
C2 C1 C7D 126.1(17) . . ?
C6 C1 C7D 112.4(17) . . ?
C1 C2 C3 119.3(13) . . ?
C1 C2 C15P 100(2) . . ?
C3 C2 C15P 141(2) . . ?
C1 C2 C15 119.4(16) . . ?
C3 C2 C15 121.3(14) . . ?
C1 C2 C15D 119.4(16) . . ?
C3 C2 C15D 121.3(14) . . ?
C2 C3 C4 121.9(17) . . ?
C3 C4 C5 116.2(19) . . ?
C3 C4 C18 124.9(17) . . ?
C5 C4 C18 118.8(14) . . ?
C6 C5 C4 124.1(14) . . ?
C5 C6 C1 117.2(13) . . ?
C5 C6 C21P 123.5(14) . . ?
C1 C6 C21P 119.2(16) . . ?
C5 C6 C21 123.5(14) . . ?
C1 C6 C21 119.2(16) . . ?
C5 C6 C21D 134.5(17) . . ?
C1 C6 C21D 108.0(18) . . ?
O3 C14 O2 125.0(16) . . ?
O3 C14 C11P 117(2) . . ?
O2 C14 C11P 116(2) . . ?
O3 C14 C11 117.3(18) . . ?
O2 C14 C11 117.7(15) . . ?
O3 C14 C11D 117.3(18) . . ?
O2 C14 C11D 117.7(15) . . ?
C4 C18 C20 115.7(14) . . ?
C4 C18 C19 112.5(17) . . ?
C20 C18 C19 111.3(17) . . ?
C27 C26 C31 118.2 . . ?
C27 C26 C25 120.5 . . ?
C31 C26 C25 121.3 . . ?
N1 C25 C24 109.3 . . ?
N1 C25 C26 109.8 . . ?
C24 C25 C26 115.2 . . ?
C26 C27 C28 120.9 . . ?
C29 C28 C27 120.2 . . ?
C28 C29 C30 120.2 . . ?
C29 C30 C31 119.9 . . ?
C26 C31 C30 120.5 . . ?
O1 C7 C8 118.8(19) . . ?
O1 C7 C1 122.7(17) . . ?
C8 C7 C1 118.2(15) . . ?
C13 C8 C9 118.2(15) . . ?
C13 C8 C7 121.9(17) . . ?
C9 C8 C7 119.9(13) . . ?
C10 C9 C8 119.1(13) . . ?
C9 C10 C11 121.8(17) . . ?
C12 C11 C10 120.0(16) . . ?
C12 C11 C14 119.2(14) . . ?
C10 C11 C14 120.8(19) . . ?
C11 C12 C13 119.4(14) . . ?
C8 C13 C12 121.2(18) . . ?
C16 C15 C17 112.7(13) . . ?
C16 C15 C2 111.8(13) . . ?
C17 C15 C2 110.9(11) . . ?
C23 C21 C6 114.7(18) . . ?
C23 C21 C22 108.7(14) . . ?
C6 C21 C22 110.7(16) . . ?
O1D C7D C22D 117(3) . . ?
O1D C7D C8D 110(3) . . ?
C22D C7D C8D 114(3) . . ?
O1D C7D C1 104(3) . . ?
C22D C7D C1 98(2) . . ?
C8D C7D C1 112.3(19) . . ?
C13D C8D C9D 118.2(15) . . ?
C13D C8D C7D 121.8(18) . . ?
C9D C8D C7D 119.4(15) . . ?
C10D C9D C8D 119.1(13) . . ?
C9D C10D C11D 121.8(17) . . ?
C12D C11D C10D 120.0(16) . . ?
C12D C11D C14 119.2(14) . . ?
C10D C11D C14 120.8(19) . . ?
C11D C12D C13D 119.4(14) . . ?
C8D C13D C12D 121.2(18) . . ?
C16D C15D C17D 112.7(13) . . ?
C16D C15D C2 111.8(13) . . ?
C17D C15D C2 110.9(11) . . ?
C23D C21D C22D 123(4) . . ?
C23D C21D C6 113(4) . . ?
C22D C21D C6 101(3) . . ?
C21D C22D C7D 111(3) . . ?
O1P C7P C1 119(4) . . ?
O1P C7P C8P 107(3) . . ?
C1 C7P C8P 119(2) . . ?
O1P C7P C15P 120(4) . . ?
C1 C7P C15P 88.3(18) . . ?
C8P C7P C15P 103(2) . . ?
C9P C8P C13P 121.1 . . ?
C9P C8P C7P 120(2) . . ?
C13P C8P C7P 119(2) . . ?
C8P C9P C10P 120.75(8) . . ?
C9P C10P C11P 119.9 . . ?
C12P C11P C10P 119.88(6) . . ?
C12P C11P C14 120(3) . . ?
C10P C11P C14 119(3) . . ?
C11P C12P C13P 120.14(9) . . ?
C12P C13P C8P 118.2 . . ?
C2 C15P C16P 118(4) . . ?
C2 C15P C17P 112(4) . . ?
C16P C15P C17P 113(3) . . ?
C2 C15P C7P 81.2(18) . . ?
C16P C15P C7P 114(4) . . ?
C17P C15P C7P 114(4) . . ?
C23P C21P C6 114.7(18) . . ?
C23P C21P C22P 108.7(14) . . ?
C6 C21P C22P 110.7(16) . . ?

loop_
_geom_bond_atom_site_label_1
_geom_bond_atom_site_label_2
_geom_bond_distance
_geom_bond_site_symmetry_2
_geom_bond_publ_flag
O2 C14 1.26(2) . ?
O3 C14 1.239(16) . ?
C1 C2 1.380(18) . ?
C1 C6 1.427(15) . ?
C1 C7P 1.50(2) . ?
C1 C7 1.53(2) . ?
C1 C7D 1.57(2) . ?
C2 C3 1.39(2) . ?
C2 C15P 1.50(2) . ?
C2 C15 1.545(18) . ?
C2 C15D 1.545(18) . ?
C3 C4 1.393(15) . ?
C4 C5 1.43(2) . ?
C4 C18 1.45(3) . ?
C5 C6 1.34(2) . ?
C6 C21P 1.526(19) . ?
C6 C21 1.526(19) . ?
C6 C21D 1.53(2) . ?
C14 C11P 1.52(2) . ?
C14 C11 1.55(2) . ?
C14 C11D 1.55(2) . ?
C18 C20 1.54(2) . ?
C18 C19 1.541(18) . ?
C26 C27 1.3764 . ?
C26 C31 1.3785 . ?
C26 C25 1.5097 . ?
N1 C25 1.5013 . ?
C24 C25 1.5071 . ?
C27 C28 1.3864 . ?
C28 C29 1.3481 . ?
C29 C30 1.3674 . ?
C30 C31 1.3911 . ?
O1 C7 1.220(17) . ?
C7 C8 1.479(18) . ?
C8 C13 1.394(18) . ?
C8 C9 1.40(2) . ?
C9 C10 1.369(18) . ?
C10 C11 1.386(18) . ?
C11 C12 1.35(3) . ?
C12 C13 1.40(2) . ?
C15 C16 1.515(19) . ?
C15 C17 1.533(17) . ?
C21 C23 1.512(18) . ?
C21 C22 1.54(2) . ?
O1D C7D 1.45(3) . ?
C7D C22D 1.53(3) . ?
C7D C8D 1.54(2) . ?
C8D C13D 1.394(18) . ?
C8D C9D 1.40(2) . ?
C9D C10D 1.369(18) . ?
C10D C11D 1.386(18) . ?
C11D C12D 1.35(3) . ?
C12D C13D 1.40(2) . ?
C15D C16D 1.515(19) . ?
C15D C17D 1.533(17) . ?
C21D C23D 1.49(3) . ?
C21D C22D 1.52(3) . ?
O1P C7P 1.40(3) . ?
C7P C8P 1.53(2) . ?
C7P C15P 1.65(3) . ?
C8P C9P 1.3282 . ?
C8P C13P 1.4209 . ?
C9P C10P 1.3841 . ?
C10P C11P 1.3855 . ?
C11P C12P 1.3815 . ?
C12P C13P 1.3894 . ?
C15P C16P 1.51(3) . ?
C15P C17P 1.53(3) . ?
C21P C23P 1.512(18) . ?
C21P C22P 1.54(2) . ?

_cod_database_fobs_code 2108826
